data_7021132
loop_
_publ_author_name
'Schmid, Thibault E.'
'Jones, Dale C.'
'Songis, Olivier'
'Diebolt, Olivier'
'Furst, Marc R. L.'
'Slawin, Alexandra M. Z.'
'Cazin, Catherine S. J.'

_publ_section_title
;
 Mixed phosphine/N-heterocyclic carbene palladium complexes: synthesis,
 characterization and catalytic use in aqueous Suzuki-Miyaura reactions.
;
_journal_issue 20
_journal_name_full 'Dalton transactions (Cambridge, England : 2003)'
_journal_page_first 7345
_journal_page_last 7353
_journal_paper_doi 10.1039/c2dt32858e
_journal_volume 42
_journal_year 2013
_chemical_formula_moiety 'C53 H71 N2 O2 P Pd'
_chemical_formula_sum 'C53 H71 N2 O2 P Pd'
_chemical_formula_weight 905.49
_chemical_name_systematic
;
?
;
_space_group_IT_number 14
_symmetry_cell_setting monoclinic
_symmetry_space_group_name_Hall '-P 2yn'
_symmetry_space_group_name_H-M 'P 1 21/n 1'
_atom_sites_solution_hydrogens geom
_atom_sites_solution_primary direct
_atom_sites_solution_secondary difmap
_audit_creation_method SHELXL-97
_cell_angle_alpha 90.00
_cell_angle_beta 99.784(5)
_cell_angle_gamma 90.00
_cell_formula_units_Z 4
_cell_length_a 17.831(2)
_cell_length_b 14.5302(19)
_cell_length_c 18.802(3)
_cell_measurement_reflns_used 16525
_cell_measurement_temperature 93(2)
_cell_measurement_theta_max 28.49
_cell_measurement_theta_min 1.17
_cell_volume 4800.5(11)
_computing_cell_refinement 'CrystalClear (Rigaku Corp., 2004)'
_computing_data_collection 'CrystalClear (Rigaku Corp., 2004)'
_computing_data_reduction 'CrystalClear (Rigaku Corp., 2004)'
_computing_molecular_graphics 'Bruker SHELXTL'
_computing_publication_material 'Bruker SHELXTL'
_computing_structure_refinement 'SHELXL-97 (Sheldrick, 1997)'
_computing_structure_solution 'SHELXS-97 (Sheldrick, 1990)'
_diffrn_ambient_temperature 93(2)
_diffrn_measured_fraction_theta_full 0.992
_diffrn_measured_fraction_theta_max 0.985
_diffrn_measurement_device_type CCD
_diffrn_measurement_method '\w and \f scans'
_diffrn_radiation_monochromator confocal
_diffrn_radiation_source 'rotating anode'
_diffrn_radiation_type MoK\a
_diffrn_radiation_wavelength 0.71073
_diffrn_reflns_av_R_equivalents 0.2327
_diffrn_reflns_av_sigmaI/netI 0.1152
_diffrn_reflns_limit_h_max 18
_diffrn_reflns_limit_h_min -21
_diffrn_reflns_limit_k_max 12
_diffrn_reflns_limit_k_min -17
_diffrn_reflns_limit_l_max 22
_diffrn_reflns_limit_l_min -21
_diffrn_reflns_number 25152
_diffrn_reflns_theta_full 25.00
_diffrn_reflns_theta_max 25.35
_diffrn_reflns_theta_min 2.02
_exptl_absorpt_coefficient_mu 0.461
_exptl_absorpt_correction_T_max 1.0000
_exptl_absorpt_correction_T_min 0.5095
_exptl_absorpt_correction_type multi-scan
_exptl_absorpt_process_details 'Jacobson, R. (1998) Private communication'
_exptl_crystal_colour yellow
_exptl_crystal_density_diffrn 1.253
_exptl_crystal_density_method 'not measured'
_exptl_crystal_description prism
_exptl_crystal_F_000 1920
_exptl_crystal_size_max 0.150
_exptl_crystal_size_mid 0.150
_exptl_crystal_size_min 0.150
_refine_diff_density_max 2.118
_refine_diff_density_min -4.074
_refine_diff_density_rms 0.157
_refine_ls_extinction_method none
_refine_ls_goodness_of_fit_ref 1.035
_refine_ls_hydrogen_treatment constr
_refine_ls_matrix_type full
_refine_ls_number_parameters 532
_refine_ls_number_reflns 8670
_refine_ls_number_restraints 0
_refine_ls_restrained_S_all 1.035
_refine_ls_R_factor_all 0.1272
_refine_ls_R_factor_gt 0.0875
_refine_ls_shift/su_max 0.001
_refine_ls_shift/su_mean 0.000
_refine_ls_structure_factor_coef Fsqd
_refine_ls_weighting_details 'calc w=1/[\s^2^(Fo^2^)+(0.1083P)^2^+48.3915P] where P=(Fo^2^+2Fc^2^)/3'
_refine_ls_weighting_scheme calc
_refine_ls_wR_factor_gt 0.2141
_refine_ls_wR_factor_ref 0.2548
_reflns_number_gt 6800
_reflns_number_total 8670
_reflns_threshold_expression >2sigma(I)
_cod_data_source_file c2dt32858e.txt
_cod_data_source_block 6
_cod_depositor_comments
;
The following automatic conversions were performed:

'_symmetry_cell_setting' value 'Monoclinic' changed to 'monoclinic'
according to /home/saulius/struct/CIF-dictionaries/cif_core.dic
dictionary named 'cif_core.dic' version 2.4.2 from 2011-04-26.

Automatic conversion script
Id: cif_fix_values 1891 2012-01-12 08:04:46Z andrius 
;
_cod_original_cell_volume 4800.7(11)
_cod_original_sg_symbol_H-M P2(1)/n
_cod_database_code 7021132

loop_
_symmetry_equiv_pos_as_xyz
'x, y, z'
'-x+1/2, y+1/2, -z+1/2'
'-x, -y, -z'
'x-1/2, -y-1/2, z-1/2'

loop_
_atom_site_label
_atom_site_type_symbol
_atom_site_fract_x
_atom_site_fract_y
_atom_site_fract_z
_atom_site_U_iso_or_equiv
_atom_site_adp_type
_atom_site_occupancy
_atom_site_symmetry_multiplicity
_atom_site_calc_flag
_atom_site_refinement_flags
Pd1 Pd 0.53816(4) 0.20324(3) 0.23687(3) 0.0224(2) Uani 1 1 d .
C1 C 0.5961(5) 0.3035(4) 0.1950(4) 0.0244(17) Uani 1 1 d .
N2 N 0.6210(4) 0.3138(4) 0.1304(3) 0.0230(14) Uani 1 1 d .
C3 C 0.6582(5) 0.3964(5) 0.1248(4) 0.0285(18) Uani 1 1 d .
H3A H 0.6784 0.4179 0.0842 0.034 Uiso 1 1 calc R
C4 C 0.6601(5) 0.4402(5) 0.1876(4) 0.0288(18) Uani 1 1 d .
H4A H 0.6823 0.4985 0.2008 0.035 Uiso 1 1 calc R
N5 N 0.6231(3) 0.3835(4) 0.2297(3) 0.0170(12) Uani 1 1 d .
C6 C 0.6083(5) 0.2449(5) 0.0738(3) 0.0235(16) Uani 1 1 d .
C7 C 0.5434(5) 0.2516(5) 0.0222(4) 0.0273(17) Uani 1 1 d .
C8 C 0.5302(5) 0.1800(6) -0.0288(4) 0.037(2) Uani 1 1 d .
H8A H 0.4859 0.1812 -0.0649 0.044 Uiso 1 1 calc R
C9 C 0.5810(6) 0.1080(6) -0.0268(4) 0.043(2) Uani 1 1 d .
H9A H 0.5702 0.0587 -0.0602 0.051 Uiso 1 1 calc R
C10 C 0.6469(6) 0.1068(5) 0.0228(4) 0.037(2) Uani 1 1 d .
H10A H 0.6824 0.0584 0.0219 0.044 Uiso 1 1 calc R
C11 C 0.6623(5) 0.1760(5) 0.0746(4) 0.0275(18) Uani 1 1 d .
C12 C 0.4882(5) 0.3320(6) 0.0194(5) 0.035(2) Uani 1 1 d .
H12A H 0.5135 0.3801 0.0533 0.042 Uiso 1 1 calc R
C13 C 0.4712(7) 0.3760(7) -0.0559(5) 0.057(3) Uani 1 1 d .
H13A H 0.5191 0.3931 -0.0714 0.085 Uiso 1 1 calc R
H13B H 0.4399 0.4312 -0.0542 0.085 Uiso 1 1 calc R
H13C H 0.4438 0.3319 -0.0903 0.085 Uiso 1 1 calc R
C14 C 0.4133(6) 0.3041(7) 0.0461(5) 0.046(2) Uani 1 1 d .
H14A H 0.4256 0.2765 0.0942 0.069 Uiso 1 1 calc R
H14B H 0.3855 0.2593 0.0125 0.069 Uiso 1 1 calc R
H14C H 0.3816 0.3588 0.0482 0.069 Uiso 1 1 calc R
C15 C 0.7367(5) 0.1761(5) 0.1298(4) 0.0288(18) Uani 1 1 d .
H15A H 0.7459 0.2408 0.1472 0.035 Uiso 1 1 calc R
C16 C 0.8047(6) 0.1470(8) 0.0980(6) 0.053(3) Uani 1 1 d .
H16A H 0.8091 0.1861 0.0565 0.080 Uiso 1 1 calc R
H16B H 0.7986 0.0827 0.0824 0.080 Uiso 1 1 calc R
H16C H 0.8507 0.1531 0.1345 0.080 Uiso 1 1 calc R
C17 C 0.7274(7) 0.1170(6) 0.1956(5) 0.047(3) Uani 1 1 d .
H17A H 0.7749 0.1177 0.2305 0.070 Uiso 1 1 calc R
H17B H 0.7152 0.0536 0.1800 0.070 Uiso 1 1 calc R
H17C H 0.6861 0.1420 0.2182 0.070 Uiso 1 1 calc R
C18 C 0.6074(5) 0.4055(4) 0.3013(4) 0.0236(16) Uani 1 1 d .
C19 C 0.6582(5) 0.3708(5) 0.3608(4) 0.0298(18) Uani 1 1 d .
C20 C 0.6426(6) 0.3930(6) 0.4290(4) 0.037(2) Uani 1 1 d .
H20A H 0.6750 0.3705 0.4707 0.044 Uiso 1 1 calc R
C21 C 0.5802(6) 0.4476(5) 0.4368(4) 0.037(2) Uani 1 1 d .
H21A H 0.5710 0.4627 0.4837 0.044 Uiso 1 1 calc R
C22 C 0.5320(5) 0.4797(5) 0.3768(4) 0.0334(19) Uani 1 1 d .
H22A H 0.4894 0.5162 0.3830 0.040 Uiso 1 1 calc R
C23 C 0.5445(5) 0.4595(5) 0.3070(4) 0.0302(18) Uani 1 1 d .
C24 C 0.7251(6) 0.3105(5) 0.3531(4) 0.035(2) Uani 1 1 d .
H24A H 0.7278 0.3063 0.3005 0.042 Uiso 1 1 calc R
C25 C 0.8004(5) 0.3508(6) 0.3914(5) 0.041(2) Uani 1 1 d .
H25A H 0.8065 0.4132 0.3734 0.061 Uiso 1 1 calc R
H25B H 0.8425 0.3121 0.3818 0.061 Uiso 1 1 calc R
H25C H 0.8003 0.3531 0.4435 0.061 Uiso 1 1 calc R
C26 C 0.7148(6) 0.2130(6) 0.3802(5) 0.043(2) Uani 1 1 d .
H26A H 0.6664 0.1877 0.3553 0.064 Uiso 1 1 calc R
H26B H 0.7145 0.2146 0.4323 0.064 Uiso 1 1 calc R
H26C H 0.7568 0.1741 0.3705 0.064 Uiso 1 1 calc R
C27 C 0.4887(5) 0.4884(5) 0.2404(5) 0.0349(19) Uani 1 1 d .
H27A H 0.5148 0.4828 0.1976 0.042 Uiso 1 1 calc R
C28 C 0.4635(6) 0.5878(6) 0.2456(6) 0.047(2) Uani 1 1 d .
H28A H 0.5081 0.6283 0.2512 0.071 Uiso 1 1 calc R
H28B H 0.4377 0.5948 0.2873 0.071 Uiso 1 1 calc R
H28C H 0.4284 0.6044 0.2015 0.071 Uiso 1 1 calc R
C29 C 0.4209(6) 0.4220(5) 0.2302(5) 0.041(2) Uani 1 1 d .
H29A H 0.4392 0.3589 0.2264 0.062 Uiso 1 1 calc R
H29B H 0.3858 0.4380 0.1859 0.062 Uiso 1 1 calc R
H29C H 0.3944 0.4266 0.2716 0.062 Uiso 1 1 calc R
P1 P 0.46592(12) 0.10592(12) 0.28907(9) 0.0226(4) Uani 1 1 d .
C31 C 0.4978(5) -0.0165(5) 0.2996(4) 0.0253(17) Uani 1 1 d .
H31A H 0.4754 -0.0447 0.3398 0.030 Uiso 1 1 calc R
C32 C 0.4722(5) -0.0726(5) 0.2310(4) 0.0325(19) Uani 1 1 d .
H32A H 0.4918 -0.0436 0.1901 0.039 Uiso 1 1 calc R
H32B H 0.4160 -0.0730 0.2194 0.039 Uiso 1 1 calc R
C33 C 0.5014(6) -0.1718(5) 0.2404(5) 0.040(2) Uani 1 1 d .
H33A H 0.4785 -0.2022 0.2787 0.048 Uiso 1 1 calc R
H33B H 0.4854 -0.2061 0.1949 0.048 Uiso 1 1 calc R
C34 C 0.5868(6) -0.1752(6) 0.2603(5) 0.044(2) Uani 1 1 d .
H34A H 0.6098 -0.1510 0.2197 0.052 Uiso 1 1 calc R
H34B H 0.6032 -0.2399 0.2686 0.052 Uiso 1 1 calc R
C35 C 0.6155(5) -0.1192(5) 0.3278(5) 0.037(2) Uani 1 1 d .
H35A H 0.6718 -0.1180 0.3365 0.044 Uiso 1 1 calc R
H35B H 0.5988 -0.1485 0.3700 0.044 Uiso 1 1 calc R
C36 C 0.5848(5) -0.0205(5) 0.3194(5) 0.0328(19) Uani 1 1 d .
H36A H 0.6074 0.0110 0.2814 0.039 Uiso 1 1 calc R
H36B H 0.6010 0.0131 0.3652 0.039 Uiso 1 1 calc R
C37 C 0.4510(5) 0.1396(5) 0.3807(4) 0.0226(15) Uani 1 1 d .
H37A H 0.4063 0.1046 0.3922 0.027 Uiso 1 1 calc R
C38 C 0.4317(5) 0.2428(5) 0.3803(4) 0.0297(18) Uani 1 1 d .
H38A H 0.3862 0.2547 0.3433 0.036 Uiso 1 1 calc R
H38B H 0.4746 0.2785 0.3672 0.036 Uiso 1 1 calc R
C39 C 0.4160(7) 0.2758(6) 0.4546(4) 0.043(2) Uani 1 1 d .
H39A H 0.4070 0.3431 0.4532 0.051 Uiso 1 1 calc R
H39B H 0.3697 0.2453 0.4656 0.051 Uiso 1 1 calc R
C40 C 0.4835(6) 0.2533(6) 0.5137(4) 0.039(2) Uani 1 1 d .
H40A H 0.5284 0.2896 0.5058 0.047 Uiso 1 1 calc R
H40B H 0.4711 0.2707 0.5613 0.047 Uiso 1 1 calc R
C41 C 0.5024(6) 0.1509(6) 0.5135(4) 0.037(2) Uani 1 1 d .
H41A H 0.4590 0.1151 0.5256 0.045 Uiso 1 1 calc R
H41B H 0.5473 0.1383 0.5510 0.045 Uiso 1 1 calc R
C42 C 0.5190(5) 0.1199(5) 0.4397(4) 0.0301(18) Uani 1 1 d .
H42A H 0.5643 0.1530 0.4288 0.036 Uiso 1 1 calc R
H42B H 0.5303 0.0532 0.4410 0.036 Uiso 1 1 calc R
C43 C 0.3693(4) 0.0927(4) 0.2345(4) 0.0205(15) Uani 1 1 d .
C44 C 0.3000(5) 0.0630(5) 0.2531(4) 0.0266(17) Uani 1 1 d .
C45 C 0.2380(5) 0.0485(6) 0.1995(4) 0.038(2) Uani 1 1 d .
H45A H 0.1917 0.0280 0.2126 0.045 Uiso 1 1 calc R
C46 C 0.2409(5) 0.0625(6) 0.1273(4) 0.038(2) Uani 1 1 d .
H46A H 0.1972 0.0519 0.0917 0.046 Uiso 1 1 calc R
C47 C 0.3078(6) 0.0922(6) 0.1077(4) 0.036(2) Uani 1 1 d .
H47A H 0.3106 0.1017 0.0583 0.043 Uiso 1 1 calc R
C48 C 0.3708(6) 0.1082(5) 0.1601(4) 0.0326(19) Uani 1 1 d .
H48A H 0.4163 0.1301 0.1460 0.039 Uiso 1 1 calc R
C49 C 0.2858(4) 0.0432(5) 0.3287(4) 0.0240(16) Uani 1 1 d .
C50 C 0.2561(5) 0.1106(5) 0.3682(4) 0.0325(18) Uani 1 1 d .
O50 O 0.2428(4) 0.1934(4) 0.3339(3) 0.0387(15) Uani 1 1 d .
C51 C 0.2418(6) 0.0929(6) 0.4370(5) 0.047(3) Uani 1 1 d .
H51A H 0.2218 0.1395 0.4639 0.057 Uiso 1 1 calc R
C52 C 0.2572(7) 0.0054(7) 0.4661(5) 0.053(3) Uani 1 1 d .
H52A H 0.2492 -0.0067 0.5139 0.063 Uiso 1 1 calc R
C53 C 0.2837(6) -0.0635(6) 0.4272(4) 0.039(2) Uani 1 1 d .
H53A H 0.2927 -0.1233 0.4474 0.047 Uiso 1 1 calc R
C54 C 0.2972(5) -0.0453(5) 0.3579(4) 0.034(2) Uani 1 1 d .
O54 O 0.3220(4) -0.1101(3) 0.3147(3) 0.0322(13) Uani 1 1 d .
C55 C 0.2081(6) 0.2648(6) 0.3702(5) 0.044(2) Uani 1 1 d .
H55A H 0.2018 0.3202 0.3401 0.066 Uiso 1 1 calc R
H55B H 0.2407 0.2788 0.4164 0.066 Uiso 1 1 calc R
H55C H 0.1582 0.2439 0.3790 0.066 Uiso 1 1 calc R
C56 C 0.3124(7) -0.2048(5) 0.3337(5) 0.046(3) Uani 1 1 d .
H56A H 0.3321 -0.2449 0.2992 0.070 Uiso 1 1 calc R
H56B H 0.2583 -0.2175 0.3324 0.070 Uiso 1 1 calc R
H56C H 0.3404 -0.2164 0.3824 0.070 Uiso 1 1 calc R

loop_
_atom_site_aniso_label
_atom_site_aniso_U_11
_atom_site_aniso_U_22
_atom_site_aniso_U_33
_atom_site_aniso_U_23
_atom_site_aniso_U_13
_atom_site_aniso_U_12
Pd1 0.0324(4) 0.0151(3) 0.0191(3) 0.00072(19) 0.0025(2) -0.0035(2)
C1 0.039(5) 0.012(3) 0.018(3) 0.001(2) -0.008(3) 0.001(3)
N2 0.032(4) 0.015(3) 0.019(3) -0.001(2) -0.001(3) 0.000(2)
C3 0.040(5) 0.017(3) 0.026(4) 0.005(3) -0.002(3) -0.005(3)
C4 0.040(5) 0.019(3) 0.026(4) 0.000(3) 0.001(3) -0.006(3)
N5 0.007(3) 0.019(3) 0.025(3) 0.002(2) 0.004(2) -0.002(2)
C6 0.040(5) 0.020(3) 0.012(3) -0.001(3) 0.007(3) -0.004(3)
C7 0.034(5) 0.027(4) 0.021(3) 0.004(3) 0.005(3) -0.004(3)
C8 0.036(5) 0.043(5) 0.029(4) -0.002(3) -0.006(4) -0.007(4)
C9 0.064(7) 0.031(4) 0.030(4) -0.015(3) -0.001(4) 0.000(4)
C10 0.058(6) 0.023(4) 0.028(4) -0.005(3) 0.006(4) 0.004(4)
C11 0.039(5) 0.017(3) 0.025(4) 0.003(3) 0.000(3) 0.000(3)
C12 0.031(5) 0.031(4) 0.039(5) 0.006(3) -0.007(4) 0.000(3)
C13 0.066(8) 0.050(6) 0.050(6) 0.022(5) -0.004(5) 0.019(5)
C14 0.043(6) 0.046(5) 0.048(5) -0.002(4) 0.007(5) 0.003(4)
C15 0.033(5) 0.022(3) 0.029(4) 0.000(3) 0.000(3) 0.008(3)
C16 0.044(6) 0.067(7) 0.047(5) -0.003(5) 0.005(5) 0.012(5)
C17 0.067(7) 0.032(4) 0.036(5) 0.006(4) -0.006(5) 0.008(4)
C18 0.036(5) 0.016(3) 0.020(3) -0.003(3) 0.008(3) -0.001(3)
C19 0.043(5) 0.020(3) 0.023(4) -0.004(3) -0.003(3) -0.003(3)
C20 0.049(6) 0.033(4) 0.024(4) -0.004(3) -0.005(4) -0.003(4)
C21 0.053(6) 0.031(4) 0.027(4) -0.008(3) 0.006(4) -0.008(4)
C22 0.039(5) 0.026(4) 0.039(4) -0.006(3) 0.017(4) -0.003(3)
C23 0.045(5) 0.016(3) 0.031(4) -0.002(3) 0.011(4) -0.001(3)
C24 0.053(6) 0.030(4) 0.018(3) 0.001(3) -0.004(4) 0.007(4)
C25 0.036(5) 0.046(5) 0.037(4) -0.004(4) -0.001(4) 0.002(4)
C26 0.045(6) 0.034(4) 0.048(5) 0.006(4) 0.005(4) 0.002(4)
C27 0.033(5) 0.028(4) 0.042(5) 0.002(3) 0.002(4) 0.014(3)
C28 0.039(6) 0.026(4) 0.075(7) 0.010(4) 0.005(5) 0.009(4)
C29 0.043(6) 0.024(4) 0.054(5) -0.008(4) 0.000(4) 0.013(4)
P1 0.0333(11) 0.0157(8) 0.0176(8) 0.0007(6) 0.0006(8) -0.0032(7)
C31 0.037(5) 0.019(3) 0.019(3) 0.000(3) 0.003(3) -0.002(3)
C32 0.046(5) 0.023(4) 0.025(4) -0.003(3) -0.003(4) 0.000(3)
C33 0.063(7) 0.023(4) 0.032(4) -0.006(3) 0.006(4) 0.004(4)
C34 0.062(7) 0.028(4) 0.045(5) 0.003(4) 0.018(5) 0.015(4)
C35 0.035(5) 0.026(4) 0.051(5) 0.006(4) 0.010(4) 0.009(3)
C36 0.028(5) 0.025(4) 0.043(5) 0.001(3) 0.000(4) 0.004(3)
C37 0.029(4) 0.024(3) 0.016(3) -0.003(3) 0.008(3) -0.004(3)
C38 0.039(5) 0.026(4) 0.024(4) -0.002(3) 0.004(3) 0.002(3)
C39 0.068(7) 0.031(4) 0.029(4) -0.009(3) 0.010(4) 0.004(4)
C40 0.055(6) 0.042(5) 0.021(4) -0.009(3) 0.011(4) -0.017(4)
C41 0.052(6) 0.039(4) 0.019(4) 0.002(3) 0.001(4) -0.014(4)
C42 0.037(5) 0.028(4) 0.025(4) 0.004(3) 0.005(3) -0.008(3)
C43 0.019(4) 0.017(3) 0.025(3) 0.001(3) 0.004(3) -0.001(3)
C44 0.037(5) 0.020(3) 0.022(4) -0.001(3) 0.001(3) 0.000(3)
C45 0.035(5) 0.041(5) 0.034(4) 0.005(4) -0.003(4) -0.008(4)
C46 0.031(5) 0.049(5) 0.029(4) 0.007(4) -0.010(4) -0.007(4)
C47 0.048(6) 0.039(4) 0.018(4) 0.004(3) -0.003(4) -0.005(4)
C48 0.051(6) 0.022(3) 0.022(4) 0.003(3) -0.001(4) 0.001(3)
C49 0.020(4) 0.030(4) 0.023(3) 0.003(3) 0.006(3) -0.008(3)
C50 0.038(5) 0.027(4) 0.031(4) 0.001(3) 0.002(4) 0.001(3)
O50 0.054(4) 0.027(3) 0.034(3) 0.003(2) 0.006(3) 0.011(3)
C51 0.068(7) 0.037(5) 0.038(5) -0.001(4) 0.012(5) 0.010(5)
C52 0.081(8) 0.046(5) 0.032(5) 0.010(4) 0.012(5) 0.007(5)
C53 0.054(6) 0.031(4) 0.031(4) 0.009(3) 0.006(4) 0.002(4)
C54 0.038(5) 0.026(4) 0.032(4) 0.000(3) -0.009(4) -0.002(3)
O54 0.046(4) 0.024(3) 0.029(3) 0.003(2) 0.012(3) -0.004(2)
C55 0.046(6) 0.038(5) 0.044(5) -0.007(4) -0.001(4) 0.016(4)
C56 0.078(8) 0.020(4) 0.036(4) 0.001(3) -0.007(5) -0.002(4)

loop_
_atom_type_symbol
_atom_type_description
_atom_type_scat_dispersion_real
_atom_type_scat_dispersion_imag
_atom_type_scat_source
C C 0.0033 0.0016 'International Tables Vol C Tables 4.2.6.8 and 6.1.1.4'
H H 0.0000 0.0000 'International Tables Vol C Tables 4.2.6.8 and 6.1.1.4'
N N 0.0061 0.0033 'International Tables Vol C Tables 4.2.6.8 and 6.1.1.4'
O O 0.0106 0.0060 'International Tables Vol C Tables 4.2.6.8 and 6.1.1.4'
P P 0.1023 0.0942 'International Tables Vol C Tables 4.2.6.8 and 6.1.1.4'
Pd Pd -0.9988 1.0072 'International Tables Vol C Tables 4.2.6.8 and 6.1.1.4'

loop_
_geom_angle_atom_site_label_1
_geom_angle_atom_site_label_2
_geom_angle_atom_site_label_3
_geom_angle
C1 Pd1 P1 172.9(2)
N2 C1 N5 100.8(6)
N2 C1 Pd1 133.5(5)
N5 C1 Pd1 125.7(5)
C1 N2 C3 113.2(6)
C1 N2 C6 122.7(6)
C3 N2 C6 124.1(6)
C4 C3 N2 106.6(7)
C4 C3 H3A 126.7
N2 C3 H3A 126.7
C3 C4 N5 106.2(6)
C3 C4 H4A 126.9
N5 C4 H4A 126.9
C1 N5 C4 113.1(6)
C1 N5 C18 121.1(6)
C4 N5 C18 125.6(6)
C11 C6 C7 123.7(6)
C11 C6 N2 117.9(6)
C7 C6 N2 118.4(7)
C6 C7 C8 116.7(7)
C6 C7 C12 122.5(7)
C8 C7 C12 120.8(7)
C9 C8 C7 120.6(7)
C9 C8 H8A 119.7
C7 C8 H8A 119.7
C8 C9 C10 120.7(7)
C8 C9 H9A 119.6
C10 C9 H9A 119.6
C9 C10 C11 120.7(8)
C9 C10 H10A 119.6
C11 C10 H10A 119.6
C6 C11 C10 117.3(7)
C6 C11 C15 121.6(6)
C10 C11 C15 121.1(7)
C7 C12 C13 112.1(8)
C7 C12 C14 111.9(7)
C13 C12 C14 111.1(8)
C7 C12 H12A 107.2
C13 C12 H12A 107.2
C14 C12 H12A 107.2
C12 C13 H13A 109.5
C12 C13 H13B 109.5
H13A C13 H13B 109.5
C12 C13 H13C 109.5
H13A C13 H13C 109.5
H13B C13 H13C 109.5
C12 C14 H14A 109.5
C12 C14 H14B 109.5
H14A C14 H14B 109.5
C12 C14 H14C 109.5
H14A C14 H14C 109.5
H14B C14 H14C 109.5
C16 C15 C11 113.2(7)
C16 C15 C17 111.5(7)
C11 C15 C17 110.1(7)
C16 C15 H15A 107.2
C11 C15 H15A 107.2
C17 C15 H15A 107.2
C15 C16 H16A 109.5
C15 C16 H16B 109.5
H16A C16 H16B 109.5
C15 C16 H16C 109.5
H16A C16 H16C 109.5
H16B C16 H16C 109.5
C15 C17 H17A 109.5
C15 C17 H17B 109.5
H17A C17 H17B 109.5
C15 C17 H17C 109.5
H17A C17 H17C 109.5
H17B C17 H17C 109.5
C23 C18 C19 124.1(7)
C23 C18 N5 118.7(6)
C19 C18 N5 117.2(7)
C20 C19 C18 116.5(8)
C20 C19 C24 120.5(7)
C18 C19 C24 123.0(7)
C21 C20 C19 121.0(7)
C21 C20 H20A 119.5
C19 C20 H20A 119.5
C22 C21 C20 120.3(8)
C22 C21 H21A 119.9
C20 C21 H21A 119.9
C21 C22 C23 121.4(8)
C21 C22 H22A 119.3
C23 C22 H22A 119.3
C18 C23 C22 116.8(7)
C18 C23 C27 121.1(7)
C22 C23 C27 121.9(8)
C19 C24 C25 112.3(7)
C19 C24 C26 111.4(8)
C25 C24 C26 110.1(7)
C19 C24 H24A 107.6
C25 C24 H24A 107.6
C26 C24 H24A 107.6
C24 C25 H25A 109.5
C24 C25 H25B 109.5
H25A C25 H25B 109.5
C24 C25 H25C 109.5
H25A C25 H25C 109.5
H25B C25 H25C 109.5
C24 C26 H26A 109.5
C24 C26 H26B 109.5
H26A C26 H26B 109.5
C24 C26 H26C 109.5
H26A C26 H26C 109.5
H26B C26 H26C 109.5
C23 C27 C28 111.7(7)
C23 C27 C29 108.7(7)
C28 C27 C29 111.8(7)
C23 C27 H27A 108.2
C28 C27 H27A 108.2
C29 C27 H27A 108.2
C27 C28 H28A 109.5
C27 C28 H28B 109.5
H28A C28 H28B 109.5
C27 C28 H28C 109.5
H28A C28 H28C 109.5
H28B C28 H28C 109.5
C27 C29 H29A 109.5
C27 C29 H29B 109.5
H29A C29 H29B 109.5
C27 C29 H29C 109.5
H29A C29 H29C 109.5
H29B C29 H29C 109.5
C37 P1 C43 106.0(4)
C37 P1 C31 104.0(3)
C43 P1 C31 101.4(3)
C37 P1 Pd1 115.0(2)
C43 P1 Pd1 111.7(2)
C31 P1 Pd1 117.3(3)
C32 C31 C36 109.2(7)
C32 C31 P1 112.1(5)
C36 C31 P1 109.8(5)
C32 C31 H31A 108.5
C36 C31 H31A 108.5
P1 C31 H31A 108.5
C31 C32 C33 110.9(6)
C31 C32 H32A 109.5
C33 C32 H32A 109.5
C31 C32 H32B 109.5
C33 C32 H32B 109.5
H32A C32 H32B 108.0
C34 C33 C32 111.7(7)
C34 C33 H33A 109.3
C32 C33 H33A 109.3
C34 C33 H33B 109.3
C32 C33 H33B 109.3
H33A C33 H33B 107.9
C33 C34 C35 111.9(8)
C33 C34 H34A 109.2
C35 C34 H34A 109.2
C33 C34 H34B 109.2
C35 C34 H34B 109.2
H34A C34 H34B 107.9
C34 C35 C36 110.5(7)
C34 C35 H35A 109.5
C36 C35 H35A 109.5
C34 C35 H35B 109.5
C36 C35 H35B 109.5
H35A C35 H35B 108.1
C35 C36 C31 112.9(7)
C35 C36 H36A 109.0
C31 C36 H36A 109.0
C35 C36 H36B 109.0
C31 C36 H36B 109.0
H36A C36 H36B 107.8
C38 C37 C42 109.6(6)
C38 C37 P1 108.7(5)
C42 C37 P1 113.8(6)
C38 C37 H37A 108.2
C42 C37 H37A 108.2
P1 C37 H37A 108.2
C37 C38 C39 111.9(6)
C37 C38 H38A 109.2
C39 C38 H38A 109.2
C37 C38 H38B 109.2
C39 C38 H38B 109.2
H38A C38 H38B 107.9
C40 C39 C38 110.5(8)
C40 C39 H39A 109.6
C38 C39 H39A 109.6
C40 C39 H39B 109.6
C38 C39 H39B 109.6
H39A C39 H39B 108.1
C41 C40 C39 110.7(6)
C41 C40 H40A 109.5
C39 C40 H40A 109.5
C41 C40 H40B 109.5
C39 C40 H40B 109.5
H40A C40 H40B 108.1
C40 C41 C42 111.4(6)
C40 C41 H41A 109.3
C42 C41 H41A 109.3
C40 C41 H41B 109.3
C42 C41 H41B 109.3
H41A C41 H41B 108.0
C37 C42 C41 110.5(7)
C37 C42 H42A 109.6
C41 C42 H42A 109.6
C37 C42 H42B 109.6
C41 C42 H42B 109.6
H42A C42 H42B 108.1
C44 C43 C48 117.2(7)
C44 C43 P1 131.6(5)
C48 C43 P1 110.9(6)
C45 C44 C43 119.5(7)
C45 C44 C49 114.7(8)
C43 C44 C49 125.9(6)
C44 C45 C46 122.5(9)
C44 C45 H45A 118.8
C46 C45 H45A 118.8
C47 C46 C45 119.2(7)
C47 C46 H46A 120.4
C45 C46 H46A 120.4
C46 C47 C48 119.9(8)
C46 C47 H47A 120.0
C48 C47 H47A 120.0
C47 C48 C43 121.7(9)
C47 C48 H48A 119.1
C43 C48 H48A 119.1
C50 C49 C54 118.7(7)
C50 C49 C44 120.6(7)
C54 C49 C44 120.5(7)
O50 C50 C51 124.0(8)
O50 C50 C49 114.8(7)
C51 C50 C49 121.2(7)
C50 O50 C55 117.7(7)
C52 C51 C50 118.7(9)
C52 C51 H51A 120.7
C50 C51 H51A 120.7
C53 C52 C51 121.4(9)
C53 C52 H52A 119.3
C51 C52 H52A 119.3
C52 C53 C54 119.4(8)
C52 C53 H53A 120.3
C54 C53 H53A 120.3
O54 C54 C53 123.5(7)
O54 C54 C49 116.1(7)
C53 C54 C49 120.4(8)
C54 O54 C56 116.5(7)
O50 C55 H55A 109.5
O50 C55 H55B 109.5
H55A C55 H55B 109.5
O50 C55 H55C 109.5
H55A C55 H55C 109.5
H55B C55 H55C 109.5
O54 C56 H56A 109.5
O54 C56 H56B 109.5
H56A C56 H56B 109.5
O54 C56 H56C 109.5
H56A C56 H56C 109.5
H56B C56 H56C 109.5

loop_
_geom_bond_atom_site_label_1
_geom_bond_atom_site_label_2
_geom_bond_distance
Pd1 C1 2.022(8)
Pd1 P1 2.248(2)
C1 N2 1.371(10)
C1 N5 1.379(8)
N2 C3 1.384(9)
N2 C6 1.451(8)
C3 C4 1.338(11)
C3 H3A 0.9500
C4 N5 1.385(10)
C4 H4A 0.9500
N5 C18 1.456(9)
C6 C11 1.387(11)
C6 C7 1.382(11)
C7 C8 1.407(11)
C7 C12 1.523(12)
C8 C9 1.380(13)
C8 H8A 0.9500
C9 C10 1.369(13)
C9 H9A 0.9500
C10 C11 1.394(10)
C10 H10A 0.9500
C11 C15 1.539(11)
C12 C13 1.536(12)
C12 C14 1.559(14)
C12 H12A 1.0000
C13 H13A 0.9800
C13 H13B 0.9800
C13 H13C 0.9800
C14 H14A 0.9800
C14 H14B 0.9800
C14 H14C 0.9800
C15 C16 1.501(14)
C15 C17 1.539(12)
C15 H15A 1.0000
C16 H16A 0.9800
C16 H16B 0.9800
C16 H16C 0.9800
C17 H17A 0.9800
C17 H17B 0.9800
C17 H17C 0.9800
C18 C23 1.388(12)
C18 C19 1.407(10)
C19 C20 1.394(12)
C19 C24 1.506(12)
C20 C21 1.394(13)
C20 H20A 0.9500
C21 C22 1.378(12)
C21 H21A 0.9500
C22 C23 1.399(11)
C22 H22A 0.9500
C23 C27 1.520(11)
C24 C25 1.528(12)
C24 C26 1.528(11)
C24 H24A 1.0000
C25 H25A 0.9800
C25 H25B 0.9800
C25 H25C 0.9800
C26 H26A 0.9800
C26 H26B 0.9800
C26 H26C 0.9800
C27 C28 1.520(11)
C27 C29 1.533(13)
C27 H27A 1.0000
C28 H28A 0.9800
C28 H28B 0.9800
C28 H28C 0.9800
C29 H29A 0.9800
C29 H29B 0.9800
C29 H29C 0.9800
P1 C37 1.854(7)
P1 C43 1.859(7)
P1 C31 1.867(7)
C31 C32 1.530(9)
C31 C36 1.533(11)
C31 H31A 1.0000
C32 C33 1.531(10)
C32 H32A 0.9900
C32 H32B 0.9900
C33 C34 1.505(15)
C33 H33A 0.9900
C33 H33B 0.9900
C34 C35 1.521(12)
C34 H34A 0.9900
C34 H34B 0.9900
C35 C36 1.533(10)
C35 H35A 0.9900
C35 H35B 0.9900
C36 H36A 0.9900
C36 H36B 0.9900
C37 C38 1.537(10)
C37 C42 1.525(10)
C37 H37A 1.0000
C38 C39 1.547(11)
C38 H38A 0.9900
C38 H38B 0.9900
C39 C40 1.528(13)
C39 H39A 0.9900
C39 H39B 0.9900
C40 C41 1.525(12)
C40 H40A 0.9900
C40 H40B 0.9900
C41 C42 1.536(11)
C41 H41A 0.9900
C41 H41B 0.9900
C42 H42A 0.9900
C42 H42B 0.9900
C43 C44 1.410(11)
C43 C48 1.420(10)
C44 C45 1.379(11)
C44 C49 1.511(10)
C45 C46 1.381(12)
C45 H45A 0.9500
C46 C47 1.376(14)
C46 H46A 0.9500
C47 C48 1.382(11)
C47 H47A 0.9500
C48 H48A 0.9500
C49 C50 1.387(12)
C49 C54 1.400(10)
C50 O50 1.368(9)
C50 C51 1.385(13)
O50 C55 1.438(11)
C51 C52 1.392(13)
C51 H51A 0.9500
C52 C53 1.370(14)
C52 H52A 0.9500
C53 C54 1.390(12)
C53 H53A 0.9500
C54 O54 1.365(11)
O54 C56 1.439(9)
C55 H55A 0.9800
C55 H55B 0.9800
C55 H55C 0.9800
C56 H56A 0.9800
C56 H56B 0.9800
C56 H56C 0.9800

loop_
_geom_torsion_atom_site_label_1
_geom_torsion_atom_site_label_2
_geom_torsion_atom_site_label_3
_geom_torsion_atom_site_label_4
_geom_torsion
P1 Pd1 C1 N2 -140.2(12)
P1 Pd1 C1 N5 41.5(19)
N5 C1 N2 C3 -2.4(8)
Pd1 C1 N2 C3 179.0(6)
N5 C1 N2 C6 178.5(6)
Pd1 C1 N2 C6 -0.1(11)
C1 N2 C3 C4 2.0(9)
C6 N2 C3 C4 -178.8(7)
N2 C3 C4 N5 -0.7(9)
N2 C1 N5 C4 1.9(8)
Pd1 C1 N5 C4 -179.3(5)
N2 C1 N5 C18 177.4(6)
Pd1 C1 N5 C18 -3.8(9)
C3 C4 N5 C1 -0.8(9)
C3 C4 N5 C18 -176.1(7)
C1 N2 C6 C11 -89.1(9)
C3 N2 C6 C11 91.8(9)
C1 N2 C6 C7 91.1(8)
C3 N2 C6 C7 -87.9(10)
C11 C6 C7 C8 4.6(12)
N2 C6 C7 C8 -175.6(7)
C11 C6 C7 C12 -175.1(8)
N2 C6 C7 C12 4.6(11)
C6 C7 C8 C9 -0.9(13)
C12 C7 C8 C9 178.9(9)
C7 C8 C9 C10 -2.9(15)
C8 C9 C10 C11 3.1(15)
C7 C6 C11 C10 -4.4(12)
N2 C6 C11 C10 175.8(7)
C7 C6 C11 C15 175.1(7)
N2 C6 C11 C15 -4.7(11)
C9 C10 C11 C6 0.4(13)
C9 C10 C11 C15 -179.1(8)
C6 C7 C12 C13 128.4(9)
C8 C7 C12 C13 -51.4(11)
C6 C7 C12 C14 -106.1(9)
C8 C7 C12 C14 74.2(10)
C6 C11 C15 C16 -140.0(8)
C10 C11 C15 C16 39.4(11)
C6 C11 C15 C17 94.4(9)
C10 C11 C15 C17 -86.1(10)
C1 N5 C18 C23 -93.3(8)
C4 N5 C18 C23 81.6(9)
C1 N5 C18 C19 87.3(8)
C4 N5 C18 C19 -97.7(8)
C23 C18 C19 C20 0.2(11)
N5 C18 C19 C20 179.6(7)
C23 C18 C19 C24 178.6(8)
N5 C18 C19 C24 -2.0(11)
C18 C19 C20 C21 -0.6(12)
C24 C19 C20 C21 -179.1(8)
C19 C20 C21 C22 0.9(13)
C20 C21 C22 C23 -0.7(13)
C19 C18 C23 C22 0.0(11)
N5 C18 C23 C22 -179.4(7)
C19 C18 C23 C27 -175.2(7)
N5 C18 C23 C27 5.4(11)
C21 C22 C23 C18 0.3(12)
C21 C22 C23 C27 175.4(8)
C20 C19 C24 C25 -58.4(10)
C18 C19 C24 C25 123.2(8)
C20 C19 C24 C26 65.6(10)
C18 C19 C24 C26 -112.7(8)
C18 C23 C27 C28 -139.2(8)
C22 C23 C27 C28 45.8(12)
C18 C23 C27 C29 97.0(9)
C22 C23 C27 C29 -78.0(9)
C1 Pd1 P1 C37 -41.2(16)
C1 Pd1 P1 C43 79.7(15)
C1 Pd1 P1 C31 -164.0(15)
C37 P1 C31 C32 148.3(6)
C43 P1 C31 C32 38.5(7)
Pd1 P1 C31 C32 -83.4(6)
C37 P1 C31 C36 -90.1(6)
C43 P1 C31 C36 160.1(5)
Pd1 P1 C31 C36 38.2(6)
C36 C31 C32 C33 56.2(9)
P1 C31 C32 C33 178.1(7)
C31 C32 C33 C34 -57.4(10)
C32 C33 C34 C35 55.9(10)
C33 C34 C35 C36 -53.6(10)
C34 C35 C36 C31 54.4(10)
C32 C31 C36 C35 -55.7(9)
P1 C31 C36 C35 -179.1(6)
C43 P1 C37 C38 -78.9(6)
C31 P1 C37 C38 174.7(5)
Pd1 P1 C37 C38 45.0(6)
C43 P1 C37 C42 158.6(5)
C31 P1 C37 C42 52.2(6)
Pd1 P1 C37 C42 -77.5(5)
C42 C37 C38 C39 -56.7(9)
P1 C37 C38 C39 178.3(6)
C37 C38 C39 C40 55.7(10)
C38 C39 C40 C41 -55.1(10)
C39 C40 C41 C42 57.0(10)
C38 C37 C42 C41 57.3(8)
P1 C37 C42 C41 179.3(5)
C40 C41 C42 C37 -58.4(9)
C37 P1 C43 C44 -32.9(7)
C31 P1 C43 C44 75.4(7)
Pd1 P1 C43 C44 -158.9(6)
C37 P1 C43 C48 153.6(5)
C31 P1 C43 C48 -98.1(5)
Pd1 P1 C43 C48 27.6(5)
C48 C43 C44 C45 1.4(10)
P1 C43 C44 C45 -171.8(6)
C48 C43 C44 C49 -179.5(7)
P1 C43 C44 C49 7.3(11)
C43 C44 C45 C46 -0.5(13)
C49 C44 C45 C46 -179.6(8)
C44 C45 C46 C47 0.0(14)
C45 C46 C47 C48 -0.5(13)
C46 C47 C48 C43 1.6(13)
C44 C43 C48 C47 -2.0(11)
P1 C43 C48 C47 172.6(6)
C45 C44 C49 C50 -86.8(9)
C43 C44 C49 C50 94.1(10)
C45 C44 C49 C54 88.6(9)
C43 C44 C49 C54 -90.5(9)
C54 C49 C50 O50 -176.5(7)
C44 C49 C50 O50 -1.0(11)
C54 C49 C50 C51 3.5(13)
C44 C49 C50 C51 179.0(8)
C51 C50 O50 C55 -3.4(13)
C49 C50 O50 C55 176.6(8)
O50 C50 C51 C52 179.5(9)
C49 C50 C51 C52 -0.5(15)
C50 C51 C52 C53 -2.2(17)
C51 C52 C53 C54 1.6(17)
C52 C53 C54 O54 -178.6(9)
C52 C53 C54 C49 1.6(14)
C50 C49 C54 O54 176.0(7)
C44 C49 C54 O54 0.6(11)
C50 C49 C54 C53 -4.0(12)
C44 C49 C54 C53 -179.5(8)
C53 C54 O54 C56 18.2(12)
C49 C54 O54 C56 -161.9(7)
